data_1554704
loop_
_publ_author_name
'Anitha, Mandala'
'Shankar, Mallepalli'
'Kumara Swamy, K. C.'

_publ_section_title
;
 Reactivity of epoxy-ynamides with metal halides: nucleophile
 (Br/Cl/OH)-assisted tandem intramolecular 5-exo-dig or 6-endo-dig
 cyclisation and AgF2-promoted oxidation
;
_journal_issue 8
_journal_name_full 'Organic Chemistry Frontiers'
_journal_page_first 1133
_journal_paper_doi 10.1039/C9QO00027E
_journal_volume 6
_journal_year 2019
_chemical_formula_sum 'C17 H14 Br3 N O3 S'
_chemical_formula_weight 552.08
_space_group_IT_number 2
_space_group_name_Hall '-P 1'
_space_group_name_H-M_alt 'P -1'
_symmetry_cell_setting triclinic
_symmetry_space_group_name_H-M 'P -1'
_atom_sites_solution_hydrogens geom
_atom_sites_solution_primary direct
_atom_sites_solution_secondary difmap
_audit_creation_method SHELXL-97
_audit_update_record
;
2018-12-15 deposited with the CCDC.	2019-02-21 downloaded from the CCDC.
;
_cell_angle_alpha 95.166(2)
_cell_angle_beta 94.677(2)
_cell_angle_gamma 97.680(2)
_cell_formula_units_Z 2
_cell_length_a 6.9458(2)
_cell_length_b 10.9848(2)
_cell_length_c 12.6203(4)
_cell_measurement_reflns_used 6234
_cell_measurement_temperature 293(2)
_cell_measurement_theta_max 26.3150
_cell_measurement_theta_min 2.3490
_cell_volume 946.11(4)
_computing_cell_refinement 'CrysAlisPro 1.171.40.22a (Rigaku OD, 2018)'
_computing_data_collection 'CrysAlisPro 1.171.40.22a (Rigaku OD, 2018)'
_computing_data_reduction 'CrysAlisPro 1.171.40.22a (Rigaku OD, 2018)'
_computing_molecular_graphics 'SHELXS-97 (Sheldrick, 2008)'
_computing_publication_material 'SHELXS-97 (Sheldrick, 2008)'
_computing_structure_refinement 'SHELXL-97 (Sheldrick, 2008)'
_computing_structure_solution 'SHELXS-97 (Sheldrick, 2008)'
_diffrn_ambient_temperature 293(2)
_diffrn_measured_fraction_theta_full 'ACTA 50'
_diffrn_measured_fraction_theta_max 0.934
_diffrn_measurement_device_type 'XtaLAB Synergy, Single source at offset/far, HyPix3000'
_diffrn_radiation_monochromator graphite
_diffrn_radiation_source 'fine-focus sealed tube'
_diffrn_radiation_type MoK\a
_diffrn_radiation_wavelength 0.71073
_diffrn_reflns_av_R_equivalents 0.0630
_diffrn_reflns_av_sigmaI/netI 0.0641
_diffrn_reflns_limit_h_max 8
_diffrn_reflns_limit_h_min -8
_diffrn_reflns_limit_k_max 13
_diffrn_reflns_limit_k_min -13
_diffrn_reflns_limit_l_max 15
_diffrn_reflns_limit_l_min -15
_diffrn_reflns_number 12838
_diffrn_reflns_theta_full 'ACTA 50'
_diffrn_reflns_theta_max 27.27
_diffrn_reflns_theta_min 2.36
_exptl_absorpt_coefficient_mu 6.522
_exptl_crystal_colour colourless
_exptl_crystal_density_diffrn 1.938
_exptl_crystal_density_method 'not measured'
_exptl_crystal_description block
_exptl_crystal_F_000 536
_exptl_crystal_recrystallization_method 'Re-crystallisation from solvent'
_exptl_crystal_size_max 0.22
_exptl_crystal_size_mid 0.20
_exptl_crystal_size_min 0.18
_refine_diff_density_max 0.663
_refine_diff_density_min -0.792
_refine_diff_density_rms 0.105
_refine_ls_extinction_method none
_refine_ls_goodness_of_fit_ref 1.071
_refine_ls_hydrogen_treatment mixed
_refine_ls_matrix_type full
_refine_ls_number_parameters 226
_refine_ls_number_reflns 3962
_refine_ls_number_restraints 0
_refine_ls_restrained_S_all 1.071
_refine_ls_R_factor_all 0.0809
_refine_ls_R_factor_gt 0.0509
_refine_ls_shift/su_max 0.000
_refine_ls_shift/su_mean 0.000
_refine_ls_structure_factor_coef Fsqd
_refine_ls_weighting_details 'calc w=1/[\s^2^(Fo^2^)+(0.0564P)^2^+0.0000P] where P=(Fo^2^+2Fc^2^)/3'
_refine_ls_weighting_scheme calc
_refine_ls_wR_factor_gt 0.1129
_refine_ls_wR_factor_ref 0.1223
_reflns_number_gt 2801
_reflns_number_total 3962
_reflns_threshold_expression >2sigma(I)
_cod_data_source_file c9qo00027e2.cif
_cod_data_source_block compound8
_cod_database_code 1554704

loop_
_symmetry_equiv_pos_as_xyz
'x, y, z'
'-x, -y, -z'

loop_
_atom_site_label
_atom_site_type_symbol
_atom_site_fract_x
_atom_site_fract_y
_atom_site_fract_z
_atom_site_U_iso_or_equiv
_atom_site_adp_type
_atom_site_occupancy
_atom_site_symmetry_multiplicity
_atom_site_calc_flag
_atom_site_refinement_flags
Br3 Br 0.89389(6) 0.52423(5) 0.82216(4) 0.04976(18) Uani 1 1 d .
Br1 Br -0.19082(9) 0.20552(6) 0.33380(5) 0.0711(2) Uani 1 1 d .
Br2 Br 0.01521(9) 0.06736(6) 0.86335(6) 0.0758(2) Uani 1 1 d .
S1 S 0.62726(16) 0.26873(11) 0.61722(10) 0.0390(3) Uani 1 1 d .
O3 O 0.3100(4) 0.3883(3) 0.7806(3) 0.0409(8) Uani 1 1 d .
O2 O 0.7430(4) 0.3788(3) 0.5970(3) 0.0499(9) Uani 1 1 d .
O1 O 0.7013(5) 0.1536(3) 0.6097(3) 0.0534(9) Uani 1 1 d .
N1 N 0.5723(5) 0.2896(3) 0.7451(3) 0.0337(8) Uani 1 1 d .
C11 C 0.6191(6) 0.5108(4) 0.8156(3) 0.0311(10) Uani 1 1 d .
C12 C 0.5422(6) 0.6242(4) 0.8553(3) 0.0307(10) Uani 1 1 d .
C10 C 0.5110(6) 0.4043(4) 0.7801(3) 0.0302(10) Uani 1 1 d .
C13 C 0.3935(6) 0.6190(4) 0.9214(3) 0.0382(11) Uani 1 1 d .
H13 H 0.3398 0.5429 0.9408 0.046 Uiso 1 1 calc R
C1 C 0.4036(6) 0.2511(4) 0.5370(3) 0.0364(10) Uani 1 1 d .
C7 C 0.4211(6) 0.1943(4) 0.7746(4) 0.0397(11) Uani 1 1 d .
H7A H 0.4567 0.1694 0.8446 0.048 Uiso 1 1 calc R
H7B H 0.4011 0.1221 0.7226 0.048 Uiso 1 1 calc R
C8 C 0.2380(6) 0.2581(4) 0.7753(4) 0.0416(11) Uani 1 1 d .
H8 H 0.1553 0.2325 0.7082 0.050 Uiso 1 1 calc R
C4 C 0.0523(7) 0.2238(5) 0.4170(3) 0.0425(12) Uani 1 1 d .
C2 C 0.3150(7) 0.1337(4) 0.4946(4) 0.0441(12) Uani 1 1 d .
H2 H 0.3749 0.0649 0.5070 0.053 Uiso 1 1 calc R
C17 C 0.6220(7) 0.7396(4) 0.8294(4) 0.0453(12) Uani 1 1 d .
H17 H 0.7241 0.7453 0.7860 0.054 Uiso 1 1 calc R
C14 C 0.3224(7) 0.7254(5) 0.9597(4) 0.0479(13) Uani 1 1 d .
H14 H 0.2209 0.7205 1.0036 0.057 Uiso 1 1 calc R
C6 C 0.3163(7) 0.3537(4) 0.5182(4) 0.0427(12) Uani 1 1 d .
H6 H 0.3774 0.4317 0.5463 0.051 Uiso 1 1 calc R
C3 C 0.1381(7) 0.1206(5) 0.4345(4) 0.0493(13) Uani 1 1 d .
H3 H 0.0769 0.0427 0.4058 0.059 Uiso 1 1 calc R
C5 C 0.1401(7) 0.3409(4) 0.4585(4) 0.0458(12) Uani 1 1 d .
H5 H 0.0802 0.4097 0.4459 0.055 Uiso 1 1 calc R
C15 C 0.4032(7) 0.8376(5) 0.9320(4) 0.0504(13) Uani 1 1 d .
H15 H 0.3567 0.9090 0.9576 0.060 Uiso 1 1 calc R
C16 C 0.5525(7) 0.8452(4) 0.8668(4) 0.0525(14) Uani 1 1 d .
H16 H 0.6063 0.9215 0.8480 0.063 Uiso 1 1 calc R
C9 C 0.1206(8) 0.2390(5) 0.8661(5) 0.0641(16) Uani 1 1 d .
H9A H 0.0149 0.2883 0.8625 0.077 Uiso 1 1 calc R
H9B H 0.2016 0.2655 0.9326 0.077 Uiso 1 1 calc R

loop_
_atom_site_aniso_label
_atom_site_aniso_U_11
_atom_site_aniso_U_22
_atom_site_aniso_U_33
_atom_site_aniso_U_23
_atom_site_aniso_U_13
_atom_site_aniso_U_12
Br3 0.0283(2) 0.0473(3) 0.0693(4) -0.0064(3) -0.0015(2) 0.0014(2)
Br1 0.0611(4) 0.0937(5) 0.0533(4) 0.0033(3) -0.0136(3) 0.0059(3)
Br2 0.0762(4) 0.0534(4) 0.1001(5) 0.0310(3) 0.0249(4) -0.0080(3)
S1 0.0362(6) 0.0336(6) 0.0462(7) -0.0062(5) 0.0087(5) 0.0052(5)
O3 0.0286(15) 0.0265(17) 0.065(2) -0.0045(15) 0.0064(15) -0.0013(13)
O2 0.0455(18) 0.042(2) 0.058(2) -0.0028(16) 0.0203(16) -0.0106(16)
O1 0.054(2) 0.043(2) 0.065(2) -0.0086(17) 0.0075(18) 0.0219(17)
N1 0.0371(19) 0.026(2) 0.038(2) -0.0015(16) 0.0057(17) 0.0070(16)
C11 0.028(2) 0.028(2) 0.036(2) -0.0017(19) 0.0009(18) 0.0024(18)
C12 0.030(2) 0.027(2) 0.032(2) -0.0024(18) -0.0016(18) 0.0002(18)
C10 0.026(2) 0.029(2) 0.035(2) -0.0001(19) 0.0026(18) 0.0038(18)
C13 0.041(2) 0.033(3) 0.037(3) -0.005(2) 0.002(2) 0.001(2)
C1 0.041(2) 0.026(2) 0.041(3) -0.002(2) 0.007(2) 0.003(2)
C7 0.046(3) 0.028(2) 0.044(3) 0.003(2) 0.004(2) 0.003(2)
C8 0.045(3) 0.029(3) 0.051(3) 0.003(2) 0.013(2) -0.001(2)
C4 0.045(3) 0.054(3) 0.026(2) 0.000(2) 0.002(2) 0.002(2)
C2 0.052(3) 0.031(3) 0.048(3) -0.003(2) 0.002(2) 0.008(2)
C17 0.043(3) 0.040(3) 0.050(3) -0.002(2) 0.007(2) -0.003(2)
C14 0.045(3) 0.052(3) 0.043(3) -0.016(2) 0.003(2) 0.006(2)
C6 0.052(3) 0.029(3) 0.046(3) 0.003(2) 0.010(2) 0.000(2)
C3 0.060(3) 0.039(3) 0.043(3) -0.008(2) 0.000(3) -0.002(3)
C5 0.055(3) 0.038(3) 0.047(3) 0.010(2) 0.005(2) 0.010(2)
C15 0.054(3) 0.035(3) 0.059(3) -0.016(2) -0.009(3) 0.014(2)
C16 0.054(3) 0.025(3) 0.074(4) -0.001(2) -0.004(3) -0.002(2)
C9 0.067(3) 0.051(3) 0.077(4) 0.002(3) 0.031(3) 0.005(3)

loop_
_atom_type_symbol
_atom_type_description
_atom_type_scat_dispersion_real
_atom_type_scat_dispersion_imag
_atom_type_scat_source
C C 0.0033 0.0016 'International Tables Vol C Tables 4.2.6.8 and 6.1.1.4'
H H 0.0000 0.0000 'International Tables Vol C Tables 4.2.6.8 and 6.1.1.4'
N N 0.0061 0.0033 'International Tables Vol C Tables 4.2.6.8 and 6.1.1.4'
O O 0.0106 0.0060 'International Tables Vol C Tables 4.2.6.8 and 6.1.1.4'
S S 0.1246 0.1234 'International Tables Vol C Tables 4.2.6.8 and 6.1.1.4'
Br Br -0.2901 2.4595 'International Tables Vol C Tables 4.2.6.8 and 6.1.1.4'

loop_
_geom_angle_atom_site_label_1
_geom_angle_atom_site_label_2
_geom_angle_atom_site_label_3
_geom_angle
O2 S1 O1 121.0(2)
O2 S1 N1 106.73(19)
O1 S1 N1 104.53(19)
O2 S1 C1 109.1(2)
O1 S1 C1 108.4(2)
N1 S1 C1 106.07(19)
C10 O3 C8 109.4(3)
C10 N1 C7 104.8(3)
C10 N1 S1 117.6(3)
C7 N1 S1 114.5(3)
C10 C11 C12 125.0(4)
C10 C11 Br3 119.8(3)
C12 C11 Br3 115.2(3)
C13 C12 C17 118.0(4)
C13 C12 C11 121.0(4)
C17 C12 C11 121.0(4)
C11 C10 O3 121.6(4)
C11 C10 N1 128.8(4)
O3 C10 N1 109.4(3)
C12 C13 C14 121.2(5)
C12 C13 H13 119.4
C14 C13 H13 119.4
C6 C1 C2 120.6(4)
C6 C1 S1 119.6(3)
C2 C1 S1 119.8(3)
N1 C7 C8 103.8(3)
N1 C7 H7A 111.0
C8 C7 H7A 111.0
N1 C7 H7B 111.0
C8 C7 H7B 111.0
H7A C7 H7B 109.0
O3 C8 C9 107.8(4)
O3 C8 C7 104.8(3)
C9 C8 C7 115.9(4)
O3 C8 H8 109.4
C9 C8 H8 109.4
C7 C8 H8 109.4
C3 C4 C5 121.6(4)
C3 C4 Br1 119.3(4)
C5 C4 Br1 119.1(4)
C3 C2 C1 119.4(4)
C3 C2 H2 120.3
C1 C2 H2 120.3
C16 C17 C12 121.2(5)
C16 C17 H17 119.4
C12 C17 H17 119.4
C15 C14 C13 119.3(5)
C15 C14 H14 120.3
C13 C14 H14 120.3
C5 C6 C1 120.2(4)
C5 C6 H6 119.9
C1 C6 H6 119.9
C2 C3 C4 119.4(4)
C2 C3 H3 120.3
C4 C3 H3 120.3
C6 C5 C4 118.9(4)
C6 C5 H5 120.5
C4 C5 H5 120.5
C14 C15 C16 120.6(4)
C14 C15 H15 119.7
C16 C15 H15 119.7
C15 C16 C17 119.7(5)
C15 C16 H16 120.1
C17 C16 H16 120.1
C8 C9 Br2 110.4(4)
C8 C9 H9A 109.6
Br2 C9 H9A 109.6
C8 C9 H9B 109.6
Br2 C9 H9B 109.6
H9A C9 H9B 108.1

loop_
_geom_bond_atom_site_label_1
_geom_bond_atom_site_label_2
_geom_bond_distance
Br3 C11 1.889(4)
Br1 C4 1.891(4)
Br2 C9 1.925(6)
S1 O2 1.415(3)
S1 O1 1.426(3)
S1 N1 1.691(4)
S1 C1 1.762(4)
O3 C10 1.384(4)
O3 C8 1.444(5)
N1 C10 1.427(5)
N1 C7 1.476(5)
C11 C10 1.323(5)
C11 C12 1.482(5)
C12 C13 1.379(6)
C12 C17 1.391(6)
C13 C14 1.392(6)
C13 H13 0.9300
C1 C6 1.378(6)
C1 C2 1.392(6)
C7 C8 1.533(6)
C7 H7A 0.9700
C7 H7B 0.9700
C8 C9 1.474(7)
C8 H8 0.9800
C4 C3 1.375(6)
C4 C5 1.385(6)
C2 C3 1.374(6)
C2 H2 0.9300
C17 C16 1.375(6)
C17 H17 0.9300
C14 C15 1.371(7)
C14 H14 0.9300
C6 C5 1.368(6)
C6 H6 0.9300
C3 H3 0.9300
C5 H5 0.9300
C15 C16 1.374(7)
C15 H15 0.9300
C16 H16 0.9300
C9 H9A 0.9700
C9 H9B 0.9700
